data_4323725
loop_
_publ_author_name
'Jess C. Vickery'
'Alan L. Balch'

_publ_section_title
;
 X-ray Crystallographic Studies of the Products of Oxidative Additions of
 Iodine to Cyclic Trinuclear Gold(I) Complexes: Directional Effects for
 Au-I...I-Au Interactions
;
_journal_name_full 'Inorganic Chemistry'
_journal_page_first 5978
_journal_page_last 5983
_journal_paper_doi 10.1021/ic970612t
_journal_volume 36
_journal_year 1997
_chemical_formula_sum 'C9 H18 Au3 I4 N3 O3'
_chemical_formula_weight 1314.76
_chemical_name_systematic
; 
 ? 
;
_space_group_IT_number 2
_symmetry_cell_setting triclinic
_symmetry_space_group_name_Hall '-P 1'
_symmetry_space_group_name_H-M 'P -1'
_atom_sites_solution_hydrogens geom
_atom_sites_solution_primary direct
_atom_sites_solution_secondary difmap
_audit_creation_method SHELXL
_cell_angle_alpha 80.77(3)
_cell_angle_beta 78.68(3)
_cell_angle_gamma 81.85(3)
_cell_formula_units_Z 2
_cell_length_a 7.4037(15)
_cell_length_b 9.278(2)
_cell_length_c 16.331(3)
_cell_measurement_reflns_used 32
_cell_measurement_temperature 123(2)
_cell_measurement_theta_max 20
_cell_measurement_theta_min 15
_cell_volume 1078.7(4)
_computing_cell_refinement 'Siemens P3'
_computing_data_collection 'Siemens P3'
_computing_data_reduction 'Siemens XDISK'
_computing_molecular_graphics 'SHELXTL V.5.03 (Sheldrick, 1994) XP'
_computing_publication_material 'SHELXTL V.5.03 (Sheldrick, 1994) XCIF'
_computing_structure_refinement 'SHELXTL V.5.03 (Sheldrick, 1994) XL'
_computing_structure_solution 'SHELXTL V.5.03 (Sheldrick, 1994) XS'
_diffrn_ambient_temperature 123(2)
_diffrn_measurement_device 'Siemens R3m/v'
_diffrn_measurement_method \w
_diffrn_radiation_monochromator Graphite
_diffrn_radiation_source 'Normal-focus sealed tube'
_diffrn_radiation_type MoK\a
_diffrn_radiation_wavelength 0.71073
_diffrn_reflns_av_R_equivalents 0.0000
_diffrn_reflns_av_sigmaI/netI 0.0450
_diffrn_reflns_limit_h_max 9
_diffrn_reflns_limit_h_min -9
_diffrn_reflns_limit_k_max 12
_diffrn_reflns_limit_k_min -11
_diffrn_reflns_limit_l_max 21
_diffrn_reflns_limit_l_min 0
_diffrn_reflns_number 4966
_diffrn_reflns_theta_max 27.50
_diffrn_reflns_theta_min 1.28
_diffrn_standards_decay_% 'No Decay'
_diffrn_standards_interval_count 198
_diffrn_standards_number 2
_exptl_absorpt_coefficient_mu 26.084
_exptl_absorpt_correction_T_max 0.64508
_exptl_absorpt_correction_T_min 0.08263
_exptl_absorpt_correction_type XABS2
_exptl_crystal_colour Red
_exptl_crystal_density_diffrn 4.048
_exptl_crystal_density_meas ?
_exptl_crystal_density_method N/A
_exptl_crystal_description 'Parallel Piped'
_exptl_crystal_F_000 1132
_exptl_crystal_size_max 0.12
_exptl_crystal_size_mid 0.12
_exptl_crystal_size_min 0.02
_refine_diff_density_max 4.147
_refine_diff_density_min -3.346
_refine_diff_density_rms 0.522
_refine_ls_extinction_method none
_refine_ls_goodness_of_fit_all 0.878
_refine_ls_goodness_of_fit_obs 0.876
_refine_ls_hydrogen_treatment Riding
_refine_ls_matrix_type full
_refine_ls_number_parameters 124
_refine_ls_number_reflns 4963
_refine_ls_number_restraints 0
_refine_ls_restrained_S_all 0.897
_refine_ls_restrained_S_obs 0.876
_refine_ls_R_factor_all 0.0635
_refine_ls_R_factor_obs 0.0485
_refine_ls_shift/esd_max -0.001
_refine_ls_shift/esd_mean 0.000
_refine_ls_structure_factor_coef Fsqd
_refine_ls_weighting_details 'w=1/[\s^2^(Fo^2^)+(0.0901P)^2^+52.4100P] where P=(Fo^2^+2Fc^2^)/3'
_refine_ls_weighting_scheme calc
_refine_ls_wR_factor_all 0.1391
_refine_ls_wR_factor_obs 0.1228
_reflns_number_observed 4059
_reflns_number_total 4966
_reflns_observed_criterion >2sigma(I)
_cod_data_source_file ic970612t_2.cif
_cod_data_source_block jv20
_cod_depositor_comments
;
The following automatic conversions were performed:

'_exptl_crystal_density_meas' value 'not measured' was changed to '?'
- the value is perceived as not measured.

Automatic conversion script
Id: cif_fix_values 3008 2015-01-20 13:52:24Z robertas 

The following automatic conversions were performed:

'_refine_ls_weighting_scheme' value 'calc
w=1/[\s^2^(Fo^2^)+(0.0901P)^2^+52.4100P] where P=(Fo^2^+2Fc^2^)/3'
was changed to 'calc'. New tag '_refine_ls_weighting_details' was
created. The value of the new tag was set to
'w=1/[\s^2^(Fo^2^)+(0.0901P)^2^+52.4100P] where P=(Fo^2^+2Fc^2^)/3'.

Automatic conversion script
Id: cif_fix_values 3143 2015-03-26 13:38:13Z robertas 
;
_cod_original_cell_volume 1078.8(4)
_cod_database_code 4323725

loop_
_symmetry_equiv_pos_as_xyz
'x, y, z'
'-x, -y, -z'

loop_
_atom_site_aniso_label
_atom_site_aniso_U_11
_atom_site_aniso_U_22
_atom_site_aniso_U_33
_atom_site_aniso_U_23
_atom_site_aniso_U_13
_atom_site_aniso_U_12
Au2 0.0139(3) 0.0141(3) 0.0120(2) -0.0024(2) -0.0026(2) -0.0012(2)
Au1 0.0146(3) 0.0137(3) 0.0137(3) -0.0031(2) -0.0029(2) -0.0005(2)
Au3 0.0161(3) 0.0149(3) 0.0154(3) -0.0025(2) -0.0031(2) 0.0000(2)
I3 0.0185(5) 0.0237(5) 0.0244(5) -0.0013(4) -0.0026(4) -0.0072(4)
I2 0.0183(5) 0.0216(5) 0.0256(5) -0.0039(4) -0.0017(4) -0.0051(4)
I4 0.0244(5) 0.0229(5) 0.0189(5) -0.0020(4) -0.0031(4) -0.0112(4)
I1 0.0195(5) 0.0205(5) 0.0342(6) -0.0053(4) -0.0029(4) -0.0061(4)

loop_
_atom_site_label
_atom_site_type_symbol
_atom_site_fract_x
_atom_site_fract_y
_atom_site_fract_z
_atom_site_U_iso_or_equiv
_atom_site_thermal_displace_type
_atom_site_occupancy
_atom_site_calc_flag
_atom_site_refinement_flags
_atom_site_disorder_group
Au2 Au 0.90482(7) 0.85590(6) 0.30886(3) 0.01323(14) Uani 1 d . .
Au1 Au 1.11250(8) 0.65858(6) 0.14575(3) 0.01395(14) Uani 1 d . .
Au3 Au 1.21572(8) 0.56996(6) 0.33743(3) 0.01554(14) Uani 1 d . .
I3 I 0.60843(14) 0.71667(11) 0.35997(7) 0.0221(2) Uani 1 d . .
I2 I 1.38136(14) 0.82346(11) 0.08687(7) 0.0218(2) Uani 1 d . .
I4 I 1.13813(15) 1.05362(11) 0.28203(6) 0.0214(2) Uani 1 d . .
I1 I 0.85063(15) 0.48591(11) 0.17126(7) 0.0245(2) Uani 1 d . .
O1 O 0.8730(15) 0.8784(12) 0.0524(7) 0.020(2) Uiso 1 d . .
O3 O 1.4520(16) 0.3236(12) 0.2600(7) 0.022(2) Uiso 1 d . .
N3 N 1.3024(17) 0.4787(14) 0.1722(8) 0.016(2) Uiso 1 d . .
N1 N 0.8475(17) 0.9073(14) 0.1862(8) 0.016(2) Uiso 1 d . .
C3 C 1.3349(21) 0.4467(16) 0.2463(9) 0.016(3) Uiso 1 d . .
C1 C 0.9236(22) 0.8347(17) 0.1256(10) 0.020(3) Uiso 1 d . .
C4 C 0.7033(22) 1.0353(17) 0.1750(10) 0.019(3) Uiso 1 d . .
H4A H 0.6622(22) 1.0760(17) 0.2282(10) 0.023 Uiso 1 calc R .
H4B H 0.5973(22) 1.0030(17) 0.1580(10) 0.023 Uiso 1 calc R .
H4C H 0.7557(22) 1.1109(17) 0.1313(10) 0.023 Uiso 1 calc R .
C6 C 1.3877(22) 0.3865(17) 0.1061(9) 0.019(3) Uiso 1 d . .
H6A H 1.3458(22) 0.4292(17) 0.0532(9) 0.022 Uiso 1 calc R .
H6B H 1.3509(22) 0.2872(17) 0.1231(9) 0.022 Uiso 1 calc R .
H6C H 1.5230(22) 0.3820(17) 0.0981(9) 0.022 Uiso 1 calc R .
O2 O 0.8915(16) 0.8682(13) 0.4920(7) 0.023(2) Uiso 1 d . .
N2 N 1.0926(17) 0.6888(14) 0.4344(8) 0.016(2) Uiso 1 d . .
C2 C 0.9685(21) 0.7993(16) 0.4244(9) 0.017(3) Uiso 1 d . .
C8 C 0.7549(21) 0.9918(17) 0.4814(10) 0.019(3) Uiso 1 d . .
H8A H 0.7116(21) 1.0304(17) 0.5352(10) 0.023 Uiso 1 calc R .
H8B H 0.6500(21) 0.9613(17) 0.4627(10) 0.023 Uiso 1 calc R .
H8C H 0.8094(21) 1.0685(17) 0.4391(10) 0.023 Uiso 1 calc R .
C5 C 1.1467(23) 0.6352(18) 0.5193(10) 0.022(3) Uiso 1 d . .
H5A H 1.2423(23) 0.5509(18) 0.5147(10) 0.027 Uiso 1 calc R .
H5B H 1.0377(23) 0.6056(18) 0.5599(10) 0.027 Uiso 1 calc R .
H5C H 1.1952(23) 0.7144(18) 0.5386(10) 0.027 Uiso 1 calc R .
C7 C 0.9463(24) 0.7956(19) -0.0169(11) 0.025(3) Uiso 1 d . .
H7A H 0.8947(24) 0.8428(19) -0.0668(11) 0.030 Uiso 1 calc R .
H7B H 0.9123(24) 0.6953(19) -0.0016(11) 0.030 Uiso 1 calc R .
H7C H 1.0817(24) 0.7926(19) -0.0294(11) 0.030 Uiso 1 calc R .
C9 C 1.4974(27) 0.2834(21) 0.3429(11) 0.031(4) Uiso 1 d . .
H9A H 1.5831(27) 0.1926(21) 0.3443(11) 0.037 Uiso 1 calc R .
H9B H 1.3840(27) 0.2678(21) 0.3841(11) 0.037 Uiso 1 calc R .
H9C H 1.5562(27) 0.3623(21) 0.3569(11) 0.037 Uiso 1 calc R .

loop_
_atom_type_symbol
_atom_type_description
_atom_type_scat_dispersion_real
_atom_type_scat_dispersion_imag
_atom_type_scat_source
C C 0.0033 0.0016 'International Tables Vol C Tables 4.2.6.8 and 6.1.1.4'
H H 0.0000 0.0000 'International Tables Vol C Tables 4.2.6.8 and 6.1.1.4'
N N 0.0061 0.0033 'International Tables Vol C Tables 4.2.6.8 and 6.1.1.4'
O O 0.0106 0.0060 'International Tables Vol C Tables 4.2.6.8 and 6.1.1.4'
I I -0.4742 1.8119 'International Tables Vol C Tables 4.2.6.8 and 6.1.1.4'
Au Au -2.0133 8.8022 'International Tables Vol C Tables 4.2.6.8 and 6.1.1.4'

loop_
_geom_angle_atom_site_label_1
_geom_angle_atom_site_label_2
_geom_angle_atom_site_label_3
_geom_angle
_geom_angle_site_symmetry_1
_geom_angle_site_symmetry_3
_geom_angle_publ_flag
C2 Au2 N1 177.4(6) . . ?
C2 Au2 I4 87.7(4) . . ?
N1 Au2 I4 92.5(3) . . ?
C2 Au2 I3 88.9(4) . . ?
N1 Au2 I3 91.6(3) . . ?
I4 Au2 I3 163.13(4) . . ?
C2 Au2 Au3 62.4(4) . . ?
N1 Au2 Au3 115.0(3) . . ?
I4 Au2 Au3 95.73(3) . . ?
I3 Au2 Au3 97.34(4) . . ?
C1 Au1 N3 177.4(6) . . ?
C1 Au1 I1 89.7(5) . . ?
N3 Au1 I1 90.1(3) . . ?
C1 Au1 I2 90.1(4) . . ?
N3 Au1 I2 90.7(3) . . ?
I1 Au1 I2 167.88(4) . . ?
C1 Au1 Au3 118.0(4) . . ?
N3 Au1 Au3 59.5(3) . . ?
I1 Au1 Au3 95.26(4) . . ?
I2 Au1 Au3 95.55(4) . . ?
C3 Au3 N2 177.7(5) . . ?
C3 Au3 Au2 123.2(4) . . ?
N2 Au3 Au2 58.6(3) . . ?
C3 Au3 Au1 60.1(4) . . ?
N2 Au3 Au1 121.8(3) . . ?
Au2 Au3 Au1 63.13(3) . . ?
C1 O1 C7 119.8(13) . . ?
C3 O3 C9 117.8(13) . . ?
C3 N3 C6 121.6(13) . . ?
C3 N3 Au1 118.6(11) . . ?
C6 N3 Au1 119.7(9) . . ?
C1 N1 C4 121.7(13) . . ?
C1 N1 Au2 124.1(11) . . ?
C4 N1 Au2 114.2(9) . . ?
N3 C3 O3 115.3(14) . . ?
N3 C3 Au3 121.8(11) . . ?
O3 C3 Au3 122.9(10) . . ?
N1 C1 O1 117.5(14) . . ?
N1 C1 Au1 119.8(11) . . ?
O1 C1 Au1 122.7(11) . . ?
C2 O2 C8 118.4(12) . . ?
C2 N2 C5 121.2(13) . . ?
C2 N2 Au3 121.9(10) . . ?
C5 N2 Au3 116.9(9) . . ?
N2 C2 O2 117.9(13) . . ?
N2 C2 Au2 117.1(11) . . ?
O2 C2 Au2 125.0(11) . . ?

loop_
_geom_bond_atom_site_label_1
_geom_bond_atom_site_label_2
_geom_bond_distance
_geom_bond_site_symmetry_2
_geom_bond_publ_flag
Au2 C2 2.005(15) . ?
Au2 N1 2.095(12) . ?
Au2 I4 2.6238(13) . ?
Au2 I3 2.6305(14) . ?
Au2 Au3 3.2937(13) . ?
Au1 C1 2.02(2) . ?
Au1 N3 2.072(12) . ?
Au1 I1 2.6169(14) . ?
Au1 I2 2.6206(14) . ?
Au1 Au3 3.3158(11) . ?
Au3 C3 2.011(15) . ?
Au3 N2 2.065(13) . ?
O1 C1 1.31(2) . ?
O1 C7 1.44(2) . ?
O3 C3 1.35(2) . ?
O3 C9 1.44(2) . ?
N3 C3 1.26(2) . ?
N3 C6 1.47(2) . ?
N1 C1 1.28(2) . ?
N1 C4 1.49(2) . ?
O2 C2 1.35(2) . ?
O2 C8 1.43(2) . ?
N2 C2 1.29(2) . ?
N2 C5 1.51(2) . ?
